data_4105286
loop_
_publ_author_name
'Thomas Cadenbach'
'Timo Bollermann'
'Christian Gemel'
'Mustafa Tombul'
'Israel Fernandez'
'Moritz von Hopffgarten'
'Gernot Frenking'
'Roland A. Fischer'

_publ_contact_author_address
;
 Lehrstuhl fuer Anorganische Chemie 2
 Organometallics and Materials
 Ruhr-Universitaet Bochum
 Universitaetsstrasse 150
 44780 Bochum (Germany)
;
_publ_contact_author_email roland.fischer@ruhr-uni-bochum.de
_publ_contact_author_fax '0049 234 3214174'
_publ_contact_author_name 'Roland A. Fischer'
_publ_contact_author_phone '0049 234 3224174'
_publ_section_title
;
 Molecular Alloys, Linking Organometallics with Intermetallic Hume-Rothery
 Phases: The Highly Coordinated Transition Metal Compounds [M(ZnR)n] (n >=
 8) Containing Organo-Zinc Ligands
;
_journal_name_full 'Journal of the American Chemical Society'
_journal_page_first 16063
_journal_page_last 16077
_journal_paper_doi 10.1021/ja904061w
_journal_volume 131
_journal_year 2009
_chemical_formula_sum 'C44 H72 F0 Ni Zn8'
_chemical_formula_weight 1182.69
_chemical_name_systematic
; 
 ? 
;
_space_group_IT_number 15
_symmetry_cell_setting monoclinic
_symmetry_space_group_name_Hall '-C 2yc'
_symmetry_space_group_name_H-M 'C 1 2/c 1'
_atom_sites_solution_hydrogens geom
_atom_sites_solution_primary direct
_atom_sites_solution_secondary difmap
_audit_creation_method SHELXL-97
_cell_angle_alpha 90.00
_cell_angle_beta 126.644(3)
_cell_angle_gamma 90.00
_cell_formula_units_Z 8
_cell_length_a 29.9453(13)
_cell_length_b 20.8547(6)
_cell_length_c 22.1767(7)
_cell_measurement_reflns_used 200
_cell_measurement_temperature 113(2)
_cell_measurement_theta_max 25
_cell_measurement_theta_min 0
_cell_volume 11112.2(8)
_computing_cell_refinement
;
CrysAlis RED, Oxford Diffraction Ltd.,
Version 1.170.32 (release 06.06.2003 CrysAlis170 VC++)
(compiled Jun  6 2003,13:53:32)
;
_computing_data_collection
;
CrysAlis CCD, Oxford Diffraction Ltd.,
Version 1.170.32 (release 06.06.2003 CrysAlis170 VC++)
(compiled Jun  6 2003,13:53:32)
;
_computing_data_reduction
;
CrysAlis RED, Oxford Diffraction Ltd.,
Version 1.170.32 (release 06.06.2003 CrysAlis170 VC++)
(compiled Jun  6 2003,13:53:32)
;
_computing_structure_refinement 'SHELXL-97 (Sheldrick, 1997)'
_computing_structure_solution 'SHELXS-97 (Sheldrick, 1990)'
_diffrn_ambient_temperature 113(2)
_diffrn_measured_fraction_theta_full 0.988
_diffrn_measured_fraction_theta_max 0.988
_diffrn_measurement_device_type 'multiwire proportional'
_diffrn_measurement_method 'phi and omega scans'
_diffrn_radiation_monochromator graphite
_diffrn_radiation_source 'fine-focus sealed tube'
_diffrn_radiation_type MoK\a
_diffrn_radiation_wavelength 0.71073
_diffrn_reflns_av_R_equivalents 0.0669
_diffrn_reflns_av_sigmaI/netI 0.1350
_diffrn_reflns_limit_h_max 24
_diffrn_reflns_limit_h_min -38
_diffrn_reflns_limit_k_max 27
_diffrn_reflns_limit_k_min -27
_diffrn_reflns_limit_l_max 28
_diffrn_reflns_limit_l_min -28
_diffrn_reflns_number 40792
_diffrn_reflns_theta_full 27.71
_diffrn_reflns_theta_max 27.71
_diffrn_reflns_theta_min 2.59
_exptl_absorpt_coefficient_mu 3.744
_exptl_absorpt_correction_T_max 0.690
_exptl_absorpt_correction_T_min 0.572
_exptl_absorpt_correction_type empirical
_exptl_absorpt_process_details sadabs
_exptl_crystal_colour yellow
_exptl_crystal_density_diffrn 1.414
_exptl_crystal_description prism
_exptl_crystal_F_000 4832
_exptl_crystal_size_max 0.15
_exptl_crystal_size_mid 0.15
_exptl_crystal_size_min 0.10
_refine_diff_density_max 0.944
_refine_diff_density_min -0.523
_refine_diff_density_rms 0.131
_refine_ls_extinction_method none
_refine_ls_goodness_of_fit_ref 0.780
_refine_ls_hydrogen_treatment constr
_refine_ls_matrix_type full
_refine_ls_number_parameters 478
_refine_ls_number_reflns 12862
_refine_ls_number_restraints 0
_refine_ls_restrained_S_all 0.780
_refine_ls_R_factor_all 0.0819
_refine_ls_R_factor_gt 0.0372
_refine_ls_shift/su_max 0.001
_refine_ls_shift/su_mean 0.000
_refine_ls_structure_factor_coef Fsqd
_refine_ls_weighting_details 'calc w=1/[\s^2^(Fo^2^)+(0.0437P)^2^+0.0000P] where P=(Fo^2^+2Fc^2^)/3'
_refine_ls_weighting_scheme calc
_refine_ls_wR_factor_gt 0.0907
_refine_ls_wR_factor_ref 0.1001
_reflns_number_gt 6596
_reflns_number_total 12862
_reflns_threshold_expression >2sigma(I)
_cod_data_source_file ja904061w_si_002_08.cif
_cod_data_source_block 9
_cod_original_cell_volume 11112.2(7)
_cod_database_code 4105286

loop_
_symmetry_equiv_pos_as_xyz
'x, y, z'
'-x, y, -z+1/2'
'x+1/2, y+1/2, z'
'-x+1/2, y+1/2, -z+1/2'
'-x, -y, -z'
'x, -y, z-1/2'
'-x+1/2, -y+1/2, -z'
'x+1/2, -y+1/2, z-1/2'

loop_
_atom_site_label
_atom_site_type_symbol
_atom_site_fract_x
_atom_site_fract_y
_atom_site_fract_z
_atom_site_U_iso_or_equiv
_atom_site_adp_type
_atom_site_occupancy
_atom_site_symmetry_multiplicity
_atom_site_calc_flag
_atom_site_refinement_flags
Ni1 Ni 0.19562(3) 0.64573(3) 0.20918(4) 0.01247(13) Uani 1 1 d .
Zn1 Zn 0.19390(2) 0.73194(3) 0.14141(3) 0.02103(15) Uani 1 1 d .
Zn2 Zn 0.20732(2) 0.73272(3) 0.28262(3) 0.02161(15) Uani 1 1 d .
Zn3 Zn 0.12946(2) 0.56551(3) 0.16307(3) 0.02078(15) Uani 1 1 d .
Zn4 Zn 0.24995(2) 0.55327(3) 0.24891(3) 0.02121(15) Uani 1 1 d .
Zn5 Zn 0.10767(2) 0.69652(3) 0.14646(4) 0.02213(15) Uani 1 1 d .
Zn6 Zn 0.18871(2) 0.60196(3) 0.10560(3) 0.01916(14) Uani 1 1 d .
Zn7 Zn 0.20142(3) 0.60377(3) 0.31279(3) 0.02119(15) Uani 1 1 d .
Zn8 Zn 0.28860(2) 0.67957(3) 0.27515(4) 0.02263(16) Uani 1 1 d .
C1 C 0.1924(2) 0.8067(3) 0.0867(3) 0.0303(14) Uani 1 1 d .
H1A H 0.1873 0.7924 0.0409 0.045 Uiso 1 1 calc R
H1B H 0.2276 0.8302 0.1186 0.045 Uiso 1 1 calc R
H1C H 0.1615 0.8348 0.0733 0.045 Uiso 1 1 calc R
C2 C 0.2167(2) 0.8085(2) 0.3415(3) 0.0289(14) Uani 1 1 d .
H2A H 0.2203 0.7951 0.3865 0.043 Uiso 1 1 calc R
H2B H 0.1843 0.8366 0.3110 0.043 Uiso 1 1 calc R
H2C H 0.2503 0.8318 0.3564 0.043 Uiso 1 1 calc R
C3 C 0.0722(2) 0.4986(3) 0.1254(3) 0.0264(13) Uani 1 1 d .
H3A H 0.0354 0.5186 0.0987 0.040 Uiso 1 1 calc R
H3B H 0.0794 0.4735 0.1678 0.040 Uiso 1 1 calc R
H3C H 0.0732 0.4702 0.0911 0.040 Uiso 1 1 calc R
C4 C 0.2961(2) 0.4756(3) 0.2807(3) 0.0334(14) Uani 1 1 d .
H4A H 0.3353 0.4878 0.3088 0.050 Uiso 1 1 calc R
H4B H 0.2850 0.4506 0.2363 0.050 Uiso 1 1 calc R
H4C H 0.2909 0.4496 0.3129 0.050 Uiso 1 1 calc R
C5 C 0.0210(2) 0.7002(3) 0.1159(4) 0.0394(17) Uani 1 1 d .
C6 C 0.0154(2) 0.7001(3) 0.0472(4) 0.0410(17) Uani 1 1 d .
C7 C 0.0380(2) 0.7568(3) 0.0428(3) 0.0364(16) Uani 1 1 d .
C8 C 0.0589(2) 0.7933(3) 0.1097(4) 0.0328(15) Uani 1 1 d .
C9 C 0.0483(2) 0.7586(3) 0.1559(3) 0.0305(14) Uani 1 1 d .
C10 C -0.0037(3) 0.6523(4) 0.1420(6) 0.103(4) Uani 1 1 d .
H10A H -0.0416 0.6656 0.1220 0.154 Uiso 1 1 calc R
H10B H 0.0194 0.6518 0.1970 0.154 Uiso 1 1 calc R
H10C H -0.0046 0.6093 0.1235 0.154 Uiso 1 1 calc R
C11 C -0.0144(3) 0.6539(4) -0.0163(5) 0.107(4) Uani 1 1 d .
H11A H -0.0538 0.6658 -0.0504 0.160 Uiso 1 1 calc R
H11B H -0.0111 0.6106 0.0032 0.160 Uiso 1 1 calc R
H11C H 0.0019 0.6549 -0.0436 0.160 Uiso 1 1 calc R
C12 C 0.0351(3) 0.7769(5) -0.0238(4) 0.092(4) Uani 1 1 d .
H12A H 0.0009 0.8014 -0.0581 0.138 Uiso 1 1 calc R
H12B H 0.0351 0.7388 -0.0497 0.138 Uiso 1 1 calc R
H12C H 0.0674 0.8036 -0.0074 0.138 Uiso 1 1 calc R
C13 C 0.0853(3) 0.8602(3) 0.1277(6) 0.087(3) Uani 1 1 d .
H13A H 0.0561 0.8929 0.1062 0.130 Uiso 1 1 calc R
H13B H 0.1056 0.8646 0.1059 0.130 Uiso 1 1 calc R
H13C H 0.1111 0.8659 0.1823 0.130 Uiso 1 1 calc R
C14 C 0.0587(3) 0.7816(5) 0.2291(4) 0.083(3) Uani 1 1 d .
H14A H 0.0267 0.8068 0.2172 0.124 Uiso 1 1 calc R
H14B H 0.0923 0.8083 0.2572 0.124 Uiso 1 1 calc R
H14C H 0.0638 0.7444 0.2596 0.124 Uiso 1 1 calc R
C15 C 0.2225(2) 0.5373(3) 0.0564(3) 0.0208(12) Uani 1 1 d .
C16 C 0.2140(2) 0.5999(3) 0.0273(3) 0.0224(12) Uani 1 1 d .
C17 C 0.1562(2) 0.6136(3) -0.0149(3) 0.0208(12) Uani 1 1 d .
C18 C 0.1294(2) 0.5591(3) -0.0121(3) 0.0204(12) Uani 1 1 d .
C19 C 0.1704(2) 0.5123(2) 0.0320(3) 0.0205(12) Uani 1 1 d .
C20 C 0.2762(2) 0.4998(3) 0.0980(3) 0.0373(16) Uani 1 1 d .
H20A H 0.2790 0.4769 0.0618 0.056 Uiso 1 1 calc R
H20B H 0.2766 0.4689 0.1316 0.056 Uiso 1 1 calc R
H20C H 0.3077 0.5293 0.1276 0.056 Uiso 1 1 calc R
C21 C 0.2572(2) 0.6408(3) 0.0309(3) 0.0361(15) Uani 1 1 d .
H21A H 0.2590 0.6291 -0.0104 0.054 Uiso 1 1 calc R
H21B H 0.2936 0.6336 0.0790 0.054 Uiso 1 1 calc R
H21C H 0.2471 0.6861 0.0265 0.054 Uiso 1 1 calc R
C22 C 0.1280(2) 0.6728(3) -0.0618(3) 0.0317(14) Uani 1 1 d .
H22A H 0.1180 0.6660 -0.1122 0.048 Uiso 1 1 calc R
H22B H 0.1535 0.7094 -0.0382 0.048 Uiso 1 1 calc R
H22C H 0.0943 0.6815 -0.0655 0.048 Uiso 1 1 calc R
C23 C 0.0677(2) 0.5512(3) -0.0524(3) 0.0367(16) Uani 1 1 d .
H23A H 0.0511 0.5319 -0.1019 0.055 Uiso 1 1 calc R
H23B H 0.0507 0.5932 -0.0588 0.055 Uiso 1 1 calc R
H23C H 0.0611 0.5233 -0.0229 0.055 Uiso 1 1 calc R
C24 C 0.1599(3) 0.4455(3) 0.0473(3) 0.0385(16) Uani 1 1 d .
H24A H 0.1533 0.4163 0.0081 0.058 Uiso 1 1 calc R
H24B H 0.1272 0.4458 0.0473 0.058 Uiso 1 1 calc R
H24C H 0.1925 0.4309 0.0964 0.058 Uiso 1 1 calc R
C25 C 0.2457(2) 0.6049(3) 0.4380(3) 0.0247(13) Uani 1 1 d .
C26 C 0.1887(2) 0.6193(2) 0.4023(3) 0.0229(12) Uani 1 1 d .
C27 C 0.1563(2) 0.5643(3) 0.3604(3) 0.0250(13) Uani 1 1 d .
C28 C 0.1941(2) 0.5162(2) 0.3711(3) 0.0201(12) Uani 1 1 d .
C29 C 0.2493(2) 0.5407(3) 0.4190(3) 0.0219(12) Uani 1 1 d .
C30 C 0.2945(2) 0.6456(3) 0.4947(3) 0.0371(15) Uani 1 1 d .
H30A H 0.3054 0.6358 0.5450 0.056 Uiso 1 1 calc R
H30B H 0.2842 0.6910 0.4834 0.056 Uiso 1 1 calc R
H30C H 0.3257 0.6367 0.4927 0.056 Uiso 1 1 calc R
C31 C 0.1677(3) 0.6797(3) 0.4139(4) 0.0401(16) Uani 1 1 d .
H31A H 0.1663 0.6743 0.4566 0.060 Uiso 1 1 calc R
H31B H 0.1303 0.6891 0.3685 0.060 Uiso 1 1 calc R
H31C H 0.1927 0.7152 0.4241 0.060 Uiso 1 1 calc R
C32 C 0.0955(2) 0.5563(3) 0.3206(3) 0.0377(16) Uani 1 1 d .
H32A H 0.0887 0.5380 0.3552 0.056 Uiso 1 1 calc R
H32B H 0.0805 0.5275 0.2777 0.056 Uiso 1 1 calc R
H32C H 0.0771 0.5982 0.3028 0.056 Uiso 1 1 calc R
C33 C 0.1767(2) 0.4490(3) 0.3400(3) 0.0322(14) Uani 1 1 d .
H33A H 0.1772 0.4216 0.3764 0.048 Uiso 1 1 calc R
H33B H 0.2025 0.4319 0.3307 0.048 Uiso 1 1 calc R
H33C H 0.1390 0.4499 0.2928 0.048 Uiso 1 1 calc R
C34 C 0.3024(2) 0.5035(3) 0.4498(3) 0.0323(14) Uani 1 1 d .
H34A H 0.3137 0.4810 0.4957 0.048 Uiso 1 1 calc R
H34B H 0.3319 0.5332 0.4613 0.048 Uiso 1 1 calc R
H34C H 0.2959 0.4723 0.4123 0.048 Uiso 1 1 calc R
C35 C 0.3522(2) 0.7303(3) 0.2649(3) 0.0268(13) Uani 1 1 d .
C36 C 0.3476(2) 0.7668(3) 0.3146(3) 0.0222(12) Uani 1 1 d .
C37 C 0.3655(2) 0.7284(3) 0.3776(3) 0.0259(13) Uani 1 1 d .
C38 C 0.3808(2) 0.6677(3) 0.3669(3) 0.0287(14) Uani 1 1 d .
C39 C 0.3728(2) 0.6680(3) 0.2973(3) 0.0303(14) Uani 1 1 d .
C40 C 0.3396(2) 0.7533(3) 0.1908(3) 0.0374(16) Uani 1 1 d .
H40A H 0.3730 0.7730 0.2004 0.056 Uiso 1 1 calc R
H40B H 0.3094 0.7850 0.1678 0.056 Uiso 1 1 calc R
H40C H 0.3282 0.7168 0.1568 0.056 Uiso 1 1 calc R
C41 C 0.3291(2) 0.8361(3) 0.3035(4) 0.0377(16) Uani 1 1 d .
H41A H 0.3614 0.8643 0.3244 0.057 Uiso 1 1 calc R
H41B H 0.3121 0.8440 0.3292 0.057 Uiso 1 1 calc R
H41C H 0.3019 0.8448 0.2497 0.057 Uiso 1 1 calc R
C42 C 0.3714(2) 0.7503(3) 0.4455(3) 0.0390(17) Uani 1 1 d .
H42A H 0.4083 0.7693 0.4810 0.058 Uiso 1 1 calc R
H42B H 0.3670 0.7136 0.4692 0.058 Uiso 1 1 calc R
H42C H 0.3427 0.7824 0.4313 0.058 Uiso 1 1 calc R
C43 C 0.4069(2) 0.6152(3) 0.4225(4) 0.0461(19) Uani 1 1 d .
H43A H 0.4474 0.6211 0.4557 0.069 Uiso 1 1 calc R
H43B H 0.3980 0.5740 0.3963 0.069 Uiso 1 1 calc R
H43C H 0.3927 0.6155 0.4525 0.069 Uiso 1 1 calc R
C44 C 0.3879(3) 0.6152(3) 0.2662(4) 0.0448(18) Uani 1 1 d .
H44A H 0.4264 0.6210 0.2836 0.067 Uiso 1 1 calc R
H44B H 0.3628 0.6165 0.2111 0.067 Uiso 1 1 calc R
H44C H 0.3843 0.5736 0.2835 0.067 Uiso 1 1 calc R

loop_
_atom_site_aniso_label
_atom_site_aniso_U_11
_atom_site_aniso_U_22
_atom_site_aniso_U_33
_atom_site_aniso_U_23
_atom_site_aniso_U_13
_atom_site_aniso_U_12
Ni1 0.0147(3) 0.0121(3) 0.0127(3) -0.0006(3) 0.0093(3) -0.0015(3)
Zn1 0.0282(3) 0.0168(3) 0.0237(3) 0.0033(3) 0.0185(3) -0.0012(3)
Zn2 0.0311(4) 0.0160(3) 0.0231(3) -0.0058(3) 0.0190(3) -0.0045(3)
Zn3 0.0205(3) 0.0170(3) 0.0250(3) -0.0042(3) 0.0136(3) -0.0063(3)
Zn4 0.0250(3) 0.0179(3) 0.0223(3) 0.0031(3) 0.0150(3) 0.0058(3)
Zn5 0.0168(3) 0.0196(3) 0.0289(4) 0.0007(3) 0.0130(3) 0.0020(3)
Zn6 0.0269(3) 0.0192(3) 0.0161(3) -0.0018(3) 0.0154(3) 0.0001(3)
Zn7 0.0346(4) 0.0179(3) 0.0203(3) 0.0004(3) 0.0214(3) -0.0016(3)
Zn8 0.0161(3) 0.0226(3) 0.0264(4) -0.0033(3) 0.0111(3) -0.0052(3)
C1 0.033(3) 0.029(3) 0.033(3) 0.008(3) 0.022(3) -0.002(3)
C2 0.047(4) 0.017(3) 0.031(3) -0.006(2) 0.027(3) -0.005(3)
C3 0.026(3) 0.024(3) 0.027(3) -0.003(2) 0.014(3) -0.008(2)
C4 0.047(4) 0.031(3) 0.034(3) 0.013(3) 0.031(3) 0.018(3)
C5 0.019(3) 0.030(4) 0.071(5) 0.015(3) 0.028(3) 0.010(3)
C6 0.020(3) 0.038(4) 0.048(4) -0.012(3) 0.011(3) 0.005(3)
C7 0.027(3) 0.054(4) 0.033(4) 0.014(3) 0.021(3) 0.025(3)
C8 0.022(3) 0.023(3) 0.055(4) 0.004(3) 0.024(3) 0.010(2)
C9 0.024(3) 0.039(4) 0.035(4) 0.003(3) 0.021(3) 0.014(3)
C10 0.037(5) 0.080(6) 0.194(11) 0.076(7) 0.070(6) 0.018(4)
C11 0.029(4) 0.092(7) 0.108(8) -0.071(6) -0.008(4) 0.023(4)
C12 0.077(6) 0.182(10) 0.045(5) 0.068(6) 0.052(5) 0.087(6)
C13 0.048(5) 0.023(4) 0.184(10) -0.001(5) 0.066(6) 0.001(3)
C14 0.063(5) 0.151(9) 0.037(4) -0.005(5) 0.032(4) 0.056(5)
C15 0.027(3) 0.023(3) 0.017(3) -0.001(2) 0.016(3) 0.007(2)
C16 0.024(3) 0.032(3) 0.015(3) -0.005(2) 0.014(2) -0.003(2)
C17 0.027(3) 0.024(3) 0.016(3) 0.000(2) 0.015(2) 0.004(2)
C18 0.025(3) 0.028(3) 0.014(3) -0.005(2) 0.014(2) -0.005(2)
C19 0.030(3) 0.021(3) 0.018(3) -0.007(2) 0.018(3) -0.005(2)
C20 0.042(4) 0.046(4) 0.036(4) 0.001(3) 0.030(3) 0.012(3)
C21 0.039(4) 0.047(4) 0.030(3) -0.007(3) 0.025(3) -0.017(3)
C22 0.036(3) 0.040(4) 0.018(3) 0.009(3) 0.016(3) 0.009(3)
C23 0.029(3) 0.056(4) 0.026(3) -0.009(3) 0.017(3) -0.011(3)
C24 0.059(4) 0.024(3) 0.040(4) -0.012(3) 0.033(3) -0.011(3)
C25 0.041(4) 0.020(3) 0.020(3) -0.002(2) 0.021(3) -0.007(3)
C26 0.040(3) 0.020(3) 0.025(3) 0.003(2) 0.028(3) 0.003(2)
C27 0.034(3) 0.025(3) 0.026(3) 0.003(2) 0.024(3) -0.003(3)
C28 0.033(3) 0.013(3) 0.016(3) -0.001(2) 0.016(3) -0.004(2)
C29 0.028(3) 0.026(3) 0.019(3) 0.004(2) 0.018(3) 0.003(2)
C30 0.055(4) 0.035(4) 0.037(4) -0.009(3) 0.036(3) -0.015(3)
C31 0.073(5) 0.030(4) 0.042(4) -0.005(3) 0.048(4) 0.001(3)
C32 0.034(4) 0.049(4) 0.035(4) 0.005(3) 0.024(3) -0.004(3)
C33 0.049(4) 0.020(3) 0.027(3) 0.001(2) 0.022(3) -0.001(3)
C34 0.035(3) 0.040(4) 0.024(3) 0.005(3) 0.019(3) 0.007(3)
C35 0.016(3) 0.033(3) 0.028(3) 0.002(3) 0.011(3) -0.008(3)
C36 0.014(3) 0.030(3) 0.017(3) -0.009(2) 0.006(2) -0.013(2)
C37 0.016(3) 0.039(4) 0.020(3) -0.005(3) 0.009(2) -0.014(3)
C38 0.014(3) 0.036(4) 0.022(3) 0.007(3) 0.003(3) -0.004(3)
C39 0.014(3) 0.035(4) 0.039(4) -0.004(3) 0.014(3) -0.006(3)
C40 0.026(3) 0.054(4) 0.034(4) 0.002(3) 0.019(3) -0.005(3)
C41 0.044(4) 0.028(3) 0.045(4) -0.012(3) 0.028(3) -0.018(3)
C42 0.031(3) 0.061(5) 0.022(3) -0.011(3) 0.014(3) -0.025(3)
C43 0.025(3) 0.054(5) 0.048(4) 0.015(3) 0.016(3) 0.000(3)
C44 0.034(4) 0.050(4) 0.047(4) -0.003(3) 0.022(3) 0.005(3)

loop_
_atom_type_symbol
_atom_type_description
_atom_type_scat_dispersion_real
_atom_type_scat_dispersion_imag
_atom_type_scat_source
C C 0.0033 0.0016 'International Tables Vol C Tables 4.2.6.8 and 6.1.1.4'
H H 0.0000 0.0000 'International Tables Vol C Tables 4.2.6.8 and 6.1.1.4'
Ni Ni 0.3393 1.1124 'International Tables Vol C Tables 4.2.6.8 and 6.1.1.4'
Zn Zn 0.2839 1.4301 'International Tables Vol C Tables 4.2.6.8 and 6.1.1.4'
F F 0.0171 0.0103 'International Tables Vol C Tables 4.2.6.8 and 6.1.1.4'

loop_
_geom_angle_atom_site_label_1
_geom_angle_atom_site_label_2
_geom_angle_atom_site_label_3
_geom_angle
Zn3 Ni1 Zn2 127.33(4)
Zn3 Ni1 Zn1 126.23(4)
Zn2 Ni1 Zn1 77.57(3)
Zn3 Ni1 Zn4 77.83(3)
Zn2 Ni1 Zn4 127.06(4)
Zn1 Ni1 Zn4 128.73(4)
Zn3 Ni1 Zn8 151.15(4)
Zn2 Ni1 Zn8 72.66(3)
Zn1 Ni1 Zn8 74.40(3)
Zn4 Ni1 Zn8 73.31(3)
Zn3 Ni1 Zn6 74.70(3)
Zn2 Ni1 Zn6 150.81(4)
Zn1 Ni1 Zn6 73.44(3)
Zn4 Ni1 Zn6 71.60(3)
Zn8 Ni1 Zn6 96.02(3)
Zn3 Ni1 Zn7 73.08(3)
Zn2 Ni1 Zn7 73.43(3)
Zn1 Ni1 Zn7 150.98(4)
Zn4 Ni1 Zn7 72.34(3)
Zn8 Ni1 Zn7 97.67(3)
Zn6 Ni1 Zn7 135.57(3)
Zn3 Ni1 Zn5 72.86(3)
Zn2 Ni1 Zn5 73.26(3)
Zn1 Ni1 Zn5 71.75(3)
Zn4 Ni1 Zn5 150.69(4)
Zn8 Ni1 Zn5 135.99(3)
Zn6 Ni1 Zn5 100.38(3)
Zn7 Ni1 Zn5 98.45(3)
C1 Zn1 Ni1 177.94(19)
C1 Zn1 Zn5 124.28(17)
Ni1 Zn1 Zn5 54.91(2)
C1 Zn1 Zn6 128.12(18)
Ni1 Zn1 Zn6 53.92(2)
Zn5 Zn1 Zn6 81.79(2)
C1 Zn1 Zn8 126.52(16)
Ni1 Zn1 Zn8 53.24(2)
Zn5 Zn1 Zn8 103.40(3)
Zn6 Zn1 Zn8 76.99(2)
C1 Zn1 Zn2 126.81(18)
Ni1 Zn1 Zn2 51.16(2)
Zn5 Zn1 Zn2 59.19(2)
Zn6 Zn1 Zn2 105.02(3)
Zn8 Zn1 Zn2 57.68(2)
C2 Zn2 Ni1 177.69(17)
C2 Zn2 Zn8 125.52(17)
Ni1 Zn2 Zn8 54.18(2)
C2 Zn2 Zn5 124.93(17)
Ni1 Zn2 Zn5 54.19(2)
Zn8 Zn2 Zn5 103.70(3)
C2 Zn2 Zn7 128.26(17)
Ni1 Zn2 Zn7 54.03(2)
Zn8 Zn2 Zn7 79.22(2)
Zn5 Zn2 Zn7 79.64(2)
C2 Zn2 Zn1 126.43(17)
Ni1 Zn2 Zn1 51.27(2)
Zn8 Zn2 Zn1 59.66(2)
Zn5 Zn2 Zn1 57.59(2)
Zn7 Zn2 Zn1 105.29(3)
C3 Zn3 Ni1 178.14(18)
C3 Zn3 Zn5 124.33(16)
Ni1 Zn3 Zn5 54.52(2)
C3 Zn3 Zn7 124.51(17)
Ni1 Zn3 Zn7 54.34(2)
Zn5 Zn3 Zn7 80.21(2)
C3 Zn3 Zn6 128.27(17)
Ni1 Zn3 Zn6 53.46(2)
Zn5 Zn3 Zn6 80.65(2)
Zn7 Zn3 Zn6 102.26(2)
C3 Zn3 Zn4 129.77(16)
Ni1 Zn3 Zn4 51.34(2)
Zn5 Zn3 Zn4 105.86(2)
Zn7 Zn3 Zn4 58.11(2)
Zn6 Zn3 Zn4 56.98(2)
C4 Zn4 Ni1 178.72(19)
C4 Zn4 Zn6 124.11(18)
Ni1 Zn4 Zn6 54.76(2)
C4 Zn4 Zn7 126.85(18)
Ni1 Zn4 Zn7 54.43(2)
Zn6 Zn4 Zn7 105.04(3)
C4 Zn4 Zn8 125.93(18)
Ni1 Zn4 Zn8 53.69(2)
Zn6 Zn4 Zn8 78.46(2)
Zn7 Zn4 Zn8 79.28(2)
C4 Zn4 Zn3 129.53(18)
Ni1 Zn4 Zn3 50.83(2)
Zn6 Zn4 Zn3 60.05(2)
Zn7 Zn4 Zn3 58.59(2)
Zn8 Zn4 Zn3 104.52(3)
C5 Zn5 C6 36.6(2)
C5 Zn5 C9 36.8(2)
C6 Zn5 C9 61.0(2)
C5 Zn5 C8 59.9(2)
C6 Zn5 C8 59.4(2)
C9 Zn5 C8 36.0(2)
C5 Zn5 C7 59.7(2)
C6 Zn5 C7 35.0(2)
C9 Zn5 C7 60.3(2)
C8 Zn5 C7 35.8(2)
C5 Zn5 Ni1 150.06(16)
C6 Zn5 Ni1 149.39(16)
C9 Zn5 Ni1 147.54(15)
C8 Zn5 Ni1 146.70(14)
C7 Zn5 Ni1 147.37(15)
C5 Zn5 Zn1 156.46(17)
C6 Zn5 Zn1 125.2(2)
C9 Zn5 Zn1 130.19(16)
C8 Zn5 Zn1 99.26(15)
C7 Zn5 Zn1 97.13(16)
Ni1 Zn5 Zn1 53.34(2)
C5 Zn5 Zn3 102.10(16)
C6 Zn5 Zn3 102.26(17)
C9 Zn5 Zn3 132.21(16)
C8 Zn5 Zn3 160.66(14)
C7 Zn5 Zn3 131.11(17)
Ni1 Zn5 Zn3 52.62(2)
Zn1 Zn5 Zn3 96.74(3)
C5 Zn5 Zn2 127.5(2)
C6 Zn5 Zn2 158.05(16)
C9 Zn5 Zn2 97.68(15)
C8 Zn5 Zn2 100.70(15)
C7 Zn5 Zn2 131.71(18)
Ni1 Zn5 Zn2 52.55(2)
Zn1 Zn5 Zn2 63.22(2)
Zn3 Zn5 Zn2 96.16(3)
C17 Zn6 C16 36.66(18)
C17 Zn6 C18 36.33(18)
C16 Zn6 C18 60.41(18)
C17 Zn6 C15 60.16(18)
C16 Zn6 C15 35.77(19)
C18 Zn6 C15 59.64(18)
C17 Zn6 C19 59.88(18)
C16 Zn6 C19 59.62(19)
C18 Zn6 C19 35.59(18)
C15 Zn6 C19 35.50(18)
C17 Zn6 Ni1 147.06(13)
C16 Zn6 Ni1 151.02(14)
C18 Zn6 Ni1 144.86(13)
C15 Zn6 Ni1 150.99(13)
C19 Zn6 Ni1 147.22(13)
C17 Zn6 Zn4 158.94(13)
C16 Zn6 Zn4 125.51(13)
C18 Zn6 Zn4 134.74(14)
C15 Zn6 Zn4 98.79(13)
C19 Zn6 Zn4 103.29(13)
Ni1 Zn6 Zn4 53.64(2)
C17 Zn6 Zn1 98.28(14)
C16 Zn6 Zn1 104.36(14)
C18 Zn6 Zn1 125.10(14)
C15 Zn6 Zn1 136.99(14)
C19 Zn6 Zn1 158.12(13)
Ni1 Zn6 Zn1 52.64(2)
Zn4 Zn6 Zn1 98.27(3)
C17 Zn6 Zn3 128.34(14)
C16 Zn6 Zn3 157.12(13)
C18 Zn6 Zn3 98.05(13)
C15 Zn6 Zn3 128.54(14)
C19 Zn6 Zn3 98.67(13)
Ni1 Zn6 Zn3 51.85(2)
Zn4 Zn6 Zn3 62.97(2)
Zn1 Zn6 Zn3 94.34(3)
C25 Zn7 C26 36.74(19)
C25 Zn7 C29 36.48(18)
C26 Zn7 C29 60.76(19)
C25 Zn7 C27 60.92(19)
C26 Zn7 C27 36.49(19)
C29 Zn7 C27 60.34(19)
C25 Zn7 C28 60.25(18)
C26 Zn7 C28 60.13(18)
C29 Zn7 C28 35.85(17)
C27 Zn7 C28 35.80(19)
C25 Zn7 Ni1 147.26(14)
C26 Zn7 Ni1 147.97(14)
C29 Zn7 Ni1 147.62(13)
C27 Zn7 Ni1 148.54(14)
C28 Zn7 Ni1 148.73(13)
C25 Zn7 Zn4 122.10(15)
C26 Zn7 Zn4 156.83(14)
C29 Zn7 Zn4 96.28(13)
C27 Zn7 Zn4 136.67(14)
C28 Zn7 Zn4 103.78(13)
Ni1 Zn7 Zn4 53.23(2)
C25 Zn7 Zn3 159.97(14)
C26 Zn7 Zn3 132.27(14)
C29 Zn7 Zn3 128.46(14)
C27 Zn7 Zn3 101.29(14)
C28 Zn7 Zn3 100.10(12)
Ni1 Zn7 Zn3 52.59(2)
Zn4 Zn7 Zn3 63.31(2)
C25 Zn7 Zn2 102.11(14)
C26 Zn7 Zn2 98.03(13)
C29 Zn7 Zn2 134.66(14)
C27 Zn7 Zn2 126.11(14)
C28 Zn7 Zn2 158.13(13)
Ni1 Zn7 Zn2 52.54(2)
Zn4 Zn7 Zn2 96.64(3)
Zn3 Zn7 Zn2 95.99(3)
C38 Zn8 C39 36.3(2)
C38 Zn8 C37 36.2(2)
C39 Zn8 C37 60.4(2)
C38 Zn8 C35 60.2(2)
C39 Zn8 C35 36.5(2)
C37 Zn8 C35 59.60(19)
C38 Zn8 C36 60.0(2)
C39 Zn8 C36 60.3(2)
C37 Zn8 C36 35.62(18)
C35 Zn8 C36 35.63(19)
C38 Zn8 Ni1 152.00(15)
C39 Zn8 Ni1 148.26(15)
C37 Zn8 Ni1 149.97(15)
C35 Zn8 Ni1 144.83(14)
C36 Zn8 Ni1 145.58(14)
C38 Zn8 Zn2 129.41(17)
C39 Zn8 Zn2 158.47(15)
C37 Zn8 Zn2 99.29(15)
C35 Zn8 Zn2 129.06(15)
C36 Zn8 Zn2 99.38(14)
Ni1 Zn8 Zn2 53.16(2)
C38 Zn8 Zn4 102.43(15)
C39 Zn8 Zn4 102.28(15)
C37 Zn8 Zn4 132.18(15)
C35 Zn8 Zn4 132.49(15)
C36 Zn8 Zn4 161.39(14)
Ni1 Zn8 Zn4 52.99(2)
Zn2 Zn8 Zn4 96.90(3)
C38 Zn8 Zn1 155.16(15)
C39 Zn8 Zn1 123.77(16)
C37 Zn8 Zn1 130.77(15)
C35 Zn8 Zn1 95.15(14)
C36 Zn8 Zn1 98.89(13)
Ni1 Zn8 Zn1 52.36(2)
Zn2 Zn8 Zn1 62.66(2)
Zn4 Zn8 Zn1 96.56(2)
C6 C5 C9 108.8(6)
C6 C5 C10 128.3(7)
C9 C5 C10 122.5(7)
C6 C5 Zn5 72.8(3)
C9 C5 Zn5 73.5(3)
C10 C5 Zn5 126.0(4)
C7 C6 C5 108.6(6)
C7 C6 C11 121.6(8)
C5 C6 C11 129.4(8)
C7 C6 Zn5 74.7(3)
C5 C6 Zn5 70.6(3)
C11 C6 Zn5 126.1(4)
C6 C7 C8 107.9(6)
C6 C7 C12 124.5(7)
C8 C7 C12 127.4(7)
C6 C7 Zn5 70.3(3)
C8 C7 Zn5 71.8(3)
C12 C7 Zn5 128.0(4)
C9 C8 C7 108.9(5)
C9 C8 C13 124.9(7)
C7 C8 C13 126.1(7)
C9 C8 Zn5 71.0(3)
C7 C8 Zn5 72.4(3)
C13 C8 Zn5 125.2(4)
C8 C9 C5 105.8(5)
C8 C9 C14 127.3(6)
C5 C9 C14 126.7(7)
C8 C9 Zn5 73.1(3)
C5 C9 Zn5 69.7(3)
C14 C9 Zn5 126.2(4)
C16 C15 C19 108.1(4)
C16 C15 C20 126.6(5)
C19 C15 C20 124.9(5)
C16 C15 Zn6 70.5(3)
C19 C15 Zn6 72.6(3)
C20 C15 Zn6 128.3(4)
C15 C16 C17 107.8(5)
C15 C16 C21 125.6(5)
C17 C16 C21 126.1(5)
C15 C16 Zn6 73.7(3)
C17 C16 Zn6 70.7(3)
C21 C16 Zn6 127.9(4)
C18 C17 C16 108.0(4)
C18 C17 C22 126.2(5)
C16 C17 C22 125.4(5)
C18 C17 Zn6 73.4(3)
C16 C17 Zn6 72.7(3)
C22 C17 Zn6 125.2(4)
C19 C18 C17 107.8(4)
C19 C18 C23 126.0(5)
C17 C18 C23 126.1(5)
C19 C18 Zn6 73.6(3)
C17 C18 Zn6 70.3(3)
C23 C18 Zn6 124.3(4)
C18 C19 C15 108.3(5)
C18 C19 C24 125.8(5)
C15 C19 C24 125.8(5)
C18 C19 Zn6 70.8(3)
C15 C19 Zn6 71.9(3)
C24 C19 Zn6 125.4(4)
C26 C25 C29 108.2(5)
C26 C25 C30 126.3(5)
C29 C25 C30 124.9(5)
C26 C25 Zn7 71.9(3)
C29 C25 Zn7 73.7(3)
C30 C25 Zn7 127.0(4)
C25 C26 C27 108.3(5)
C25 C26 C31 124.9(5)
C27 C26 C31 126.6(5)
C25 C26 Zn7 71.4(3)
C27 C26 Zn7 73.6(3)
C31 C26 Zn7 125.5(4)
C28 C27 C26 107.2(5)
C28 C27 C32 126.2(5)
C26 C27 C32 126.2(5)
C28 C27 Zn7 72.7(3)
C26 C27 Zn7 70.0(3)
C32 C27 Zn7 127.9(4)
C27 C28 C29 108.9(5)
C27 C28 C33 123.7(5)
C29 C28 C33 127.2(5)
C27 C28 Zn7 71.5(3)
C29 C28 Zn7 71.3(3)
C33 C28 Zn7 126.7(4)
C28 C29 C25 107.4(5)
C28 C29 C34 126.2(5)
C25 C29 C34 126.2(5)
C28 C29 Zn7 72.8(3)
C25 C29 Zn7 69.9(3)
C34 C29 Zn7 126.8(4)
C36 C35 C39 108.1(5)
C36 C35 C40 126.3(5)
C39 C35 C40 125.5(6)
C36 C35 Zn8 72.5(3)
C39 C35 Zn8 70.6(3)
C40 C35 Zn8 124.2(3)
C37 C36 C35 108.1(5)
C37 C36 C41 126.0(5)
C35 C36 C41 125.8(5)
C37 C36 Zn8 71.3(3)
C35 C36 Zn8 71.9(3)
C41 C36 Zn8 124.4(3)
C36 C37 C38 108.2(5)
C36 C37 C42 125.3(6)
C38 C37 C42 126.3(5)
C36 C37 Zn8 73.0(3)
C38 C37 Zn8 70.8(3)
C42 C37 Zn8 125.8(4)
C39 C38 C37 108.5(5)
C39 C38 C43 125.2(6)
C37 C38 C43 126.0(6)
C39 C38 Zn8 72.3(3)
C37 C38 Zn8 73.0(3)
C43 C38 Zn8 125.8(4)
C38 C39 C35 107.1(5)
C38 C39 C44 126.5(6)
C35 C39 C44 126.2(6)
C38 C39 Zn8 71.4(3)
C35 C39 Zn8 72.9(3)
C44 C39 Zn8 125.2(4)

loop_
_geom_bond_atom_site_label_1
_geom_bond_atom_site_label_2
_geom_bond_distance
Ni1 Zn3 2.3132(8)
Ni1 Zn2 2.3207(9)
Ni1 Zn1 2.3241(9)
Ni1 Zn4 2.3301(8)
Ni1 Zn8 2.3514(8)
Ni1 Zn6 2.3633(9)
Ni1 Zn7 2.3662(9)
Ni1 Zn5 2.3706(8)
Zn1 C1 1.958(5)
Zn1 Zn5 2.7516(9)
Zn1 Zn6 2.8027(9)
Zn1 Zn8 2.8269(9)
Zn1 Zn2 2.9095(9)
Zn2 C2 1.961(5)
Zn2 Zn8 2.7679(9)
Zn2 Zn5 2.7994(9)
Zn2 Zn7 2.8023(9)
Zn3 C3 1.970(5)
Zn3 Zn5 2.7819(9)
Zn3 Zn7 2.7863(9)
Zn3 Zn6 2.8373(9)
Zn3 Zn4 2.9169(8)
Zn4 C4 1.967(5)
Zn4 Zn6 2.7455(9)
Zn4 Zn7 2.7720(9)
Zn4 Zn8 2.7950(9)
Zn5 C5 2.257(5)
Zn5 C6 2.287(6)
Zn5 C9 2.307(5)
Zn5 C8 2.335(5)
Zn5 C7 2.343(6)
Zn6 C17 2.246(5)
Zn6 C16 2.272(5)
Zn6 C18 2.287(5)
Zn6 C15 2.313(5)
Zn6 C19 2.322(5)
Zn7 C25 2.252(5)
Zn7 C26 2.258(5)
Zn7 C29 2.303(5)
Zn7 C27 2.306(5)
Zn7 C28 2.322(5)
Zn8 C38 2.263(5)
Zn8 C39 2.276(5)
Zn8 C37 2.292(5)
Zn8 C35 2.306(5)
Zn8 C36 2.314(5)
C5 C6 1.427(9)
C5 C9 1.441(9)
C5 C10 1.547(9)
C6 C7 1.395(9)
C6 C11 1.485(9)
C7 C8 1.437(8)
C7 C12 1.487(9)
C8 C9 1.434(8)
C8 C13 1.536(9)
C9 C14 1.536(8)
C15 C16 1.409(7)
C15 C19 1.413(7)
C15 C20 1.508(7)
C16 C17 1.421(7)
C16 C21 1.512(7)
C17 C18 1.414(7)
C17 C22 1.506(7)
C18 C19 1.409(7)
C18 C23 1.507(7)
C19 C24 1.510(7)
C25 C26 1.422(8)
C25 C29 1.426(7)
C25 C30 1.497(7)
C26 C27 1.430(7)
C26 C31 1.496(7)
C27 C28 1.422(7)
C27 C32 1.486(7)
C28 C29 1.424(7)
C28 C33 1.511(7)
C29 C34 1.516(7)
C35 C36 1.413(8)
C35 C39 1.433(8)
C35 C40 1.526(8)
C36 C37 1.409(7)
C36 C41 1.514(8)
C37 C38 1.416(8)
C37 C42 1.481(8)
C38 C39 1.414(8)
C38 C43 1.476(8)
C39 C44 1.505(8)
